data_8102124
loop_
_publ_author_name
'Cai, Wen-Xuan'

_publ_section_title
;
Crystal structure of \m-aqua-bis(\m-2-nitrobenzoato-\k
^2^O:O')(bis(2-nitrobenzoato-\kO)tetrakis(pyridine-\kN)-
dicopper(II), Cu~2~(H~2~O)(C~5~H~5~N)~4~(C~7~H~4~NO~4~)~4~
;
_journal_issue 3
_journal_name_full 'Zeitschrift f\"ur Kristallographie - New Crystal Structures'
_journal_page_first 217
_journal_page_last 218
_journal_volume 222
_journal_year 2007
_chemical_formula_moiety 'C48 H38 Cu2 N8 O17'
_chemical_formula_structural Cu2(H2O)(C5H5N)4(C7H4NO4)4
_chemical_formula_sum 'C48 H38 Cu2 N8 O17'
_chemical_formula_weight 1125.94
_chemical_name_systematic
; 
\m-aqua-(bis(\m-2-nitrobenzoato-\k^2^O:O')(bis(2-nitrobenzoato-
\kO)tetrakis[(pyridine-\kN)]dicopper(II)
;
_space_group_IT_number 15
_symmetry_cell_setting monoclinic
_symmetry_space_group_name_Hall '-C 2yc'
_symmetry_space_group_name_H-M 'C 1 2/c 1'
_atom_sites_solution_hydrogens geom
_atom_sites_solution_primary direct
_atom_sites_solution_secondary difmap
_audit_creation_method SHELXL-97
_cell_angle_alpha 90.00
_cell_angle_beta 99.82(3)
_cell_angle_gamma 90.00
_cell_formula_units_Z 4
_cell_length_a 16.010(3)
_cell_length_b 13.516(3)
_cell_length_c 23.694(5)
_cell_measurement_reflns_used 16959
_cell_measurement_temperature 153(2)
_cell_measurement_theta_max 27.54
_cell_measurement_theta_min 3.01
_cell_volume 5052.1(19)
_computing_cell_refinement 'SAINT (Bruker, 2002)'
_computing_data_collection 'SMART (Bruker, 2002)'
_computing_data_reduction SAINT
_computing_molecular_graphics 'SHELXTL (Bruker, 2002)'
_computing_publication_material SHELXL-97
_computing_structure_refinement 'SHELXL-97 (Sheldrick, 1997)'
_computing_structure_solution 'SHELXS-97 (Sheldrick, 1997)'
_diffrn_ambient_temperature 153(2)
_diffrn_measured_fraction_theta_full 0.994
_diffrn_measured_fraction_theta_max 0.994
_diffrn_measurement_device_type 'Bruker SMART CCD'
_diffrn_measurement_method omega
_diffrn_radiation_monochromator graphite
_diffrn_radiation_source 'fine-focus sealed tube'
_diffrn_radiation_type MoK\a
_diffrn_radiation_wavelength 0.71073
_diffrn_reflns_av_R_equivalents 0.1332
_diffrn_reflns_av_sigmaI/netI 0.1261
_diffrn_reflns_limit_h_max 20
_diffrn_reflns_limit_h_min -20
_diffrn_reflns_limit_k_max 17
_diffrn_reflns_limit_k_min -17
_diffrn_reflns_limit_l_max 30
_diffrn_reflns_limit_l_min -28
_diffrn_reflns_number 23876
_diffrn_reflns_theta_full 27.48
_diffrn_reflns_theta_max 27.48
_diffrn_reflns_theta_min 3.01
_diffrn_standards_decay_% none
_diffrn_standards_interval_count none
_diffrn_standards_interval_time none
_diffrn_standards_number none
_exptl_absorpt_coefficient_mu 0.922
_exptl_absorpt_correction_T_max 1.0000
_exptl_absorpt_correction_T_min 0.1520
_exptl_absorpt_correction_type none
_exptl_crystal_colour brown
_exptl_crystal_density_diffrn 1.480
_exptl_crystal_density_method 'not measured'
_exptl_crystal_description block
_exptl_crystal_F_000 2304
_exptl_crystal_size_max 0.37
_exptl_crystal_size_mid 0.35
_exptl_crystal_size_min 0.23
_refine_diff_density_max 1.164
_refine_diff_density_min -0.693
_refine_diff_density_rms 0.141
_refine_ls_extinction_method none
_refine_ls_goodness_of_fit_ref 0.993
_refine_ls_hydrogen_treatment mixed
_refine_ls_matrix_type full
_refine_ls_number_parameters 343
_refine_ls_number_reflns 5773
_refine_ls_number_restraints 1
_refine_ls_restrained_S_all 0.993
_refine_ls_R_factor_all 0.1170
_refine_ls_R_factor_gt 0.0916
_refine_ls_shift/su_max 0.001
_refine_ls_shift/su_mean 0.000
_refine_ls_structure_factor_coef Fsqd
_refine_ls_weighting_details 'calc w=1/[\s^2^(Fo^2^)+(0.1495P)^2^+7.7544P] where P=(Fo^2^+2Fc^2^)/3'
_refine_ls_weighting_scheme calc
_refine_ls_wR_factor_gt 0.2304
_refine_ls_wR_factor_ref 0.2563
_reflns_number_gt 3950
_reflns_number_total 5773
_reflns_threshold_expression >2sigma(I)
_cod_data_source_file 1267-2007.cff
_cod_data_source_block s
_cod_depositor_comments
;
The following automatic conversions were performed:
'_symmetry_cell_setting' value 'Monoclinic' changed to 'monoclinic'
according to '/home/saulius/struct/CIF-dictionaries/cif_core.dic'
dictionary named 'cif_core.dic' version 2.4.1 from 2010-06-29.

Automatic conversion script
Id: cif_fix_enum 1555 2011-01-17 13:19:09Z saulius 
;
_cod_original_cell_volume 5051.9(17)
_cod_original_sg_symbol_H-M C12/c1
_cod_database_code 8102124

loop_
_symmetry_equiv_pos_as_xyz
'x, y, z'
'-x, y, -z+1/2'
'x+1/2, y+1/2, z'
'-x+1/2, y+1/2, -z+1/2'
'-x, -y, -z'
'x, -y, z-1/2'
'-x+1/2, -y+1/2, -z'
'x+1/2, -y+1/2, z-1/2'

loop_
_atom_site_label
_atom_site_type_symbol
_atom_site_fract_x
_atom_site_fract_y
_atom_site_fract_z
_atom_site_U_iso_or_equiv
_atom_site_adp_type
_atom_site_occupancy
_atom_site_symmetry_multiplicity
_atom_site_Wyckoff_symbol
_atom_site_calc_flag
_atom_site_refinement_flags
_atom_site_disorder_assembly
_atom_site_disorder_group
Cu1 Cu 1.11424(3) -0.03572(4) 0.76842(2) 0.0392(2) Uani 1 8 f d . . .
C1 C 1.2369(5) -0.1741(6) 0.6100(3) 0.0752(19) Uani 1 8 f d . . .
H1A H 1.2611 -0.1959 0.5792 0.090 Uiso 1 8 f calc R . .
C2 C 1.2811(4) -0.1816(5) 0.6653(3) 0.0700(17) Uani 1 8 f d . . .
H2A H 1.3351 -0.2090 0.6728 0.084 Uiso 1 8 f calc R . .
C3 C 1.2420(3) -0.1469(4) 0.7092(2) 0.0511(12) Uani 1 8 f d . . .
H3A H 1.2712 -0.1516 0.7466 0.061 Uiso 1 8 f calc R . .
C4 C 1.1227(3) -0.1032(4) 0.6464(2) 0.0469(11) Uani 1 8 f d . . .
H4A H 1.0678 -0.0783 0.6399 0.056 Uiso 1 8 f calc R . .
C5 C 1.1566(4) -0.1339(5) 0.6010(2) 0.0641(16) Uani 1 8 f d . . .
H5A H 1.1261 -0.1280 0.5640 0.077 Uiso 1 8 f calc R . .
C6 C 1.0119(5) 0.3841(5) 0.8984(3) 0.080(2) Uani 1 8 f d . . .
H6A H 1.0157 0.4474 0.9140 0.096 Uiso 1 8 f calc R . .
C7 C 1.0523(4) 0.3061(5) 0.9297(3) 0.0619(15) Uani 1 8 f d . . .
H7A H 1.0833 0.3156 0.9662 0.074 Uiso 1 8 f calc R . .
C8 C 1.0450(3) 0.2129(4) 0.9045(2) 0.0437(11) Uani 1 8 f d . . .
C9 C 0.9993(3) 0.1957(3) 0.85028(18) 0.0390(10) Uani 1 8 f d . . .
C10 C 0.9597(4) 0.2754(4) 0.8210(2) 0.0548(13) Uani 1 8 f d . . .
H10A H 0.9282 0.2658 0.7846 0.066 Uiso 1 8 f calc R . .
C11 C 0.9659(5) 0.3688(5) 0.8443(3) 0.079(2) Uani 1 8 f d . . .
H11A H 0.9390 0.4217 0.8237 0.094 Uiso 1 8 f calc R . .
C12 C 0.9961(3) 0.0969(3) 0.82085(17) 0.0366(9) Uani 1 8 f d . . .
C13 C 1.3518(4) 0.1279(4) 0.7736(3) 0.0652(16) Uani 1 8 f d . . .
H13A H 1.3806 0.1555 0.7466 0.078 Uiso 1 8 f calc R . .
C14 C 1.3855(4) 0.1307(4) 0.8308(3) 0.0660(17) Uani 1 8 f d . . .
H14A H 1.4381 0.1595 0.8434 0.079 Uiso 1 8 f calc R . .
C15 C 1.3406(4) 0.0905(4) 0.8689(3) 0.0609(15) Uani 1 8 f d . . .
H15A H 1.3620 0.0923 0.9079 0.073 Uiso 1 8 f calc R . .
C16 C 1.2640(3) 0.0476(4) 0.8497(2) 0.0482(12) Uani 1 8 f d . . .
H16A H 1.2339 0.0210 0.8764 0.058 Uiso 1 8 f calc R . .
C17 C 1.2745(3) 0.0833(4) 0.7574(2) 0.0537(13) Uani 1 8 f d . . .
H17A H 1.2515 0.0817 0.7186 0.064 Uiso 1 8 f calc R . .
C18 C 1.3151(4) -0.3540(5) 0.9288(3) 0.0619(15) Uani 1 8 f d . . .
H18A H 1.3706 -0.3671 0.9244 0.074 Uiso 1 8 f calc R . .
C19 C 1.2819(4) -0.3980(5) 0.9721(3) 0.0662(17) Uani 1 8 f d . . .
H19A H 1.3154 -0.4404 0.9974 0.079 Uiso 1 8 f calc R . .
C20 C 1.2002(4) -0.3803(4) 0.9784(2) 0.0575(14) Uani 1 8 f d . . .
H20A H 1.1778 -0.4104 1.0079 0.069 Uiso 1 8 f calc R . .
C21 C 1.1512(3) -0.3174(4) 0.94078(19) 0.0420(10) Uani 1 8 f d . . .
C22 C 1.1818(3) -0.2708(3) 0.89618(18) 0.0377(9) Uani 1 8 f d . . .
C23 C 1.2653(3) -0.2898(4) 0.8917(2) 0.0503(12) Uani 1 8 f d . . .
H23A H 1.2887 -0.2586 0.8631 0.060 Uiso 1 8 f calc R . .
C24 C 1.1278(3) -0.2085(3) 0.85110(18) 0.0383(9) Uani 1 8 f d . . .
N1 N 1.0656(3) -0.2984(4) 0.95161(17) 0.0525(11) Uani 1 8 f d . . .
N2 N 1.0860(3) 0.1323(4) 0.93929(16) 0.0543(11) Uani 1 8 f d . . .
N3 N 1.1645(2) -0.1071(3) 0.70064(16) 0.0398(8) Uani 1 8 f d . . .
N4 N 1.2305(2) 0.0422(3) 0.79437(18) 0.0414(9) Uani 1 8 f d . . .
O1W O 1.0000 -0.1203(3) 0.7500 0.0324(9) Uani 1 4 e d SD . .
O1 O 1.0441(3) -0.2136(4) 0.9560(2) 0.0711(12) Uani 1 8 f d . . .
O2 O 1.0204(3) -0.3704(4) 0.95659(19) 0.0751(13) Uani 1 8 f d . . .
O3 O 1.1608(3) 0.1399(4) 0.95945(19) 0.0796(14) Uani 1 8 f d . . .
O4 O 1.0421(3) 0.0621(4) 0.94771(18) 0.0734(12) Uani 1 8 f d . . .
O5 O 1.0516(2) -0.2325(3) 0.83717(15) 0.0503(9) Uani 1 8 f d . . .
O6 O 1.1651(2) -0.1407(2) 0.82927(13) 0.0411(7) Uani 1 8 f d . . .
O7 O 0.9280(2) 0.0766(3) 0.78842(14) 0.0435(8) Uani 1 8 f d . . .
O8 O 1.0618(2) 0.0449(2) 0.82975(14) 0.0433(8) Uani 1 8 f d . . .
H1WA H 0.995(4) -0.163(3) 0.7248(17) 0.052(17) Uiso 1 8 f d D . .

loop_
_atom_site_aniso_label
_atom_site_aniso_U_11
_atom_site_aniso_U_22
_atom_site_aniso_U_33
_atom_site_aniso_U_23
_atom_site_aniso_U_13
_atom_site_aniso_U_12
Cu1 0.0336(4) 0.0430(4) 0.0410(4) 0.0004(2) 0.0067(2) -0.0007(2)
C1 0.072(4) 0.099(5) 0.062(4) -0.022(3) 0.033(3) 0.002(4)
C2 0.045(3) 0.086(5) 0.084(4) -0.015(4) 0.027(3) 0.008(3)
C3 0.041(3) 0.057(3) 0.057(3) -0.007(2) 0.012(2) 0.005(2)
C4 0.049(3) 0.051(3) 0.043(2) -0.001(2) 0.010(2) 0.001(2)
C5 0.077(4) 0.077(4) 0.041(3) -0.006(3) 0.017(3) -0.007(3)
C6 0.089(5) 0.058(4) 0.096(5) -0.035(4) 0.027(4) 0.002(4)
C7 0.063(4) 0.066(4) 0.061(3) -0.031(3) 0.023(3) -0.009(3)
C8 0.047(3) 0.046(3) 0.042(2) -0.0084(19) 0.017(2) -0.006(2)
C9 0.040(2) 0.041(2) 0.038(2) -0.0039(18) 0.0136(18) -0.002(2)
C10 0.059(3) 0.046(3) 0.060(3) -0.002(2) 0.008(3) 0.010(2)
C11 0.085(5) 0.044(3) 0.105(5) -0.005(3) 0.011(4) 0.008(3)
C12 0.037(2) 0.041(2) 0.034(2) -0.0021(17) 0.0117(18) -0.0018(19)
C13 0.047(3) 0.054(3) 0.098(5) 0.019(3) 0.023(3) -0.009(3)
C14 0.043(3) 0.047(3) 0.102(5) 0.002(3) -0.006(3) -0.012(3)
C15 0.044(3) 0.057(3) 0.076(4) -0.004(3) -0.006(3) -0.009(3)
C16 0.045(3) 0.046(3) 0.052(3) -0.003(2) 0.003(2) -0.008(2)
C17 0.049(3) 0.055(3) 0.057(3) 0.011(2) 0.008(2) -0.009(2)
C18 0.043(3) 0.071(4) 0.069(4) 0.005(3) 0.005(3) 0.017(3)
C19 0.060(4) 0.067(4) 0.065(3) 0.022(3) -0.009(3) 0.018(3)
C20 0.062(4) 0.059(3) 0.048(3) 0.013(2) 0.002(3) -0.003(3)
C21 0.037(2) 0.050(3) 0.036(2) -0.0002(19) 0.0001(18) -0.005(2)
C22 0.034(2) 0.043(2) 0.035(2) 0.0032(17) 0.0011(17) -0.0010(19)
C23 0.038(3) 0.061(3) 0.050(3) 0.006(2) 0.005(2) 0.004(2)
C24 0.038(2) 0.042(2) 0.035(2) -0.0013(17) 0.0040(17) -0.0015(19)
N1 0.045(2) 0.074(3) 0.039(2) 0.000(2) 0.0069(18) -0.007(2)
N2 0.063(3) 0.070(3) 0.0311(19) -0.0006(19) 0.0102(19) -0.001(2)
N3 0.0326(19) 0.046(2) 0.0414(19) -0.0017(16) 0.0088(15) 0.0008(17)
N4 0.033(2) 0.040(2) 0.051(2) 0.0026(16) 0.0059(17) -0.0071(16)
O1W 0.028(2) 0.034(2) 0.034(2) 0.000 0.0038(17) 0.000
O1 0.050(2) 0.088(3) 0.076(3) 0.001(2) 0.013(2) 0.010(2)
O2 0.063(3) 0.098(3) 0.070(3) -0.002(2) 0.025(2) -0.027(3)
O3 0.062(3) 0.113(4) 0.059(2) 0.014(2) -0.006(2) -0.006(3)
O4 0.087(3) 0.078(3) 0.058(2) 0.015(2) 0.020(2) -0.009(3)
O5 0.0356(17) 0.059(2) 0.0522(19) 0.0170(16) -0.0048(15) -0.0128(16)
O6 0.0318(15) 0.0423(17) 0.0478(17) 0.0090(13) 0.0025(13) -0.0011(13)
O7 0.0319(16) 0.0455(18) 0.0520(18) -0.0085(15) 0.0036(14) 0.0041(14)
O8 0.0398(18) 0.0490(18) 0.0397(16) -0.0094(13) 0.0027(14) 0.0080(15)

loop_
_atom_type_symbol
_atom_type_description
_atom_type_scat_dispersion_real
_atom_type_scat_dispersion_imag
_atom_type_scat_source
C C 0.0033 0.0016 'International Tables Vol C Tables 4.2.6.8 and 6.1.1.4'
H H 0.0000 0.0000 'International Tables Vol C Tables 4.2.6.8 and 6.1.1.4'
N N 0.0061 0.0033 'International Tables Vol C Tables 4.2.6.8 and 6.1.1.4'
O O 0.0106 0.0060 'International Tables Vol C Tables 4.2.6.8 and 6.1.1.4'
Cu Cu 0.3201 1.2651 'International Tables Vol C Tables 4.2.6.8 and 6.1.1.4'

loop_
_geom_angle_atom_site_label_1
_geom_angle_atom_site_label_2
_geom_angle_atom_site_label_3
_geom_angle
_geom_angle_site_symmetry_1
_geom_angle_site_symmetry_3
_geom_angle_publ_flag
O7 Cu1 O6 174.99(13) 2_756 . ?
O7 Cu1 O8 86.85(14) 2_756 . ?
O6 Cu1 O8 91.68(13) . . ?
O7 Cu1 N4 89.85(14) 2_756 . ?
O6 Cu1 N4 85.32(14) . . ?
O8 Cu1 N4 88.65(15) . . ?
O7 Cu1 O1W 94.97(12) 2_756 . ?
O6 Cu1 O1W 89.80(12) . . ?
O8 Cu1 O1W 89.41(12) . . ?
N4 Cu1 O1W 174.69(12) . . ?
O7 Cu1 N3 88.00(15) 2_756 . ?
O6 Cu1 N3 93.43(14) . . ?
O8 Cu1 N3 174.83(14) . . ?
N4 Cu1 N3 91.02(16) . . ?
O1W Cu1 N3 91.36(12) . . ?
C5 C1 C2 119.3(5) . . ?
C5 C1 H1A 120.4 . . ?
C2 C1 H1A 120.4 . . ?
C1 C2 C3 117.6(6) . . ?
C1 C2 H2A 121.2 . . ?
C3 C2 H2A 121.2 . . ?
N3 C3 C2 123.3(5) . . ?
N3 C3 H3A 118.4 . . ?
C2 C3 H3A 118.4 . . ?
N3 C4 C5 123.2(5) . . ?
N3 C4 H4A 118.4 . . ?
C5 C4 H4A 118.4 . . ?
C4 C5 C1 119.2(6) . . ?
C4 C5 H5A 120.4 . . ?
C1 C5 H5A 120.4 . . ?
C11 C6 C7 120.6(6) . . ?
C11 C6 H6A 119.7 . . ?
C7 C6 H6A 119.7 . . ?
C6 C7 C8 117.5(5) . . ?
C6 C7 H7A 121.2 . . ?
C8 C7 H7A 121.2 . . ?
C9 C8 C7 122.9(5) . . ?
C9 C8 N2 121.1(4) . . ?
C7 C8 N2 116.0(5) . . ?
C10 C9 C8 117.5(4) . . ?
C10 C9 C12 119.0(4) . . ?
C8 C9 C12 123.4(4) . . ?
C11 C10 C9 121.3(6) . . ?
C11 C10 H10A 119.3 . . ?
C9 C10 H10A 119.3 . . ?
C10 C11 C6 120.1(6) . . ?
C10 C11 H11A 120.0 . . ?
C6 C11 H11A 120.0 . . ?
O7 C12 O8 126.8(4) . . ?
O7 C12 C9 115.9(4) . . ?
O8 C12 C9 117.3(4) . . ?
C17 C13 C14 118.3(6) . . ?
C17 C13 H13A 120.9 . . ?
C14 C13 H13A 120.9 . . ?
C15 C14 C13 118.8(5) . . ?
C15 C14 H14A 120.6 . . ?
C13 C14 H14A 120.6 . . ?
C14 C15 C16 119.7(6) . . ?
C14 C15 H15A 120.1 . . ?
C16 C15 H15A 120.1 . . ?
N4 C16 C15 122.8(5) . . ?
N4 C16 H16A 118.6 . . ?
C15 C16 H16A 118.6 . . ?
N4 C17 C13 123.4(5) . . ?
N4 C17 H17A 118.3 . . ?
C13 C17 H17A 118.3 . . ?
C19 C18 C23 119.5(5) . . ?
C19 C18 H18A 120.3 . . ?
C23 C18 H18A 120.3 . . ?
C20 C19 C18 120.6(5) . . ?
C20 C19 H19A 119.7 . . ?
C18 C19 H19A 119.7 . . ?
C19 C20 C21 119.2(5) . . ?
C19 C20 H20A 120.4 . . ?
C21 C20 H20A 120.4 . . ?
C20 C21 C22 122.5(5) . . ?
C20 C21 N1 116.3(5) . . ?
C22 C21 N1 121.2(4) . . ?
C23 C22 C21 116.4(4) . . ?
C23 C22 C24 119.6(4) . . ?
C21 C22 C24 123.8(4) . . ?
C22 C23 C18 121.8(5) . . ?
C22 C23 H23A 119.1 . . ?
C18 C23 H23A 119.1 . . ?
O5 C24 O6 126.3(4) . . ?
O5 C24 C22 117.2(4) . . ?
O6 C24 C22 116.4(4) . . ?
O1 N1 O2 124.2(5) . . ?
O1 N1 C21 118.2(5) . . ?
O2 N1 C21 117.6(5) . . ?
O3 N2 O4 124.0(5) . . ?
O3 N2 C8 118.6(5) . . ?
O4 N2 C8 117.4(5) . . ?
C3 N3 C4 117.3(4) . . ?
C3 N3 Cu1 121.6(3) . . ?
C4 N3 Cu1 120.6(3) . . ?
C16 N4 C17 117.0(4) . . ?
C16 N4 Cu1 119.7(3) . . ?
C17 N4 Cu1 123.2(3) . . ?
Cu1 O1W Cu1 115.34(19) . 2_756 ?
Cu1 O1W H1WA 120(4) . . ?
Cu1 O1W H1WA 104(4) 2_756 . ?
C24 O6 Cu1 128.8(3) . . ?
C12 O7 Cu1 135.6(3) . 2_756 ?
C12 O8 Cu1 126.7(3) . . ?

loop_
_geom_bond_atom_site_label_1
_geom_bond_atom_site_label_2
_geom_bond_distance
_geom_bond_site_symmetry_2
_geom_bond_publ_flag
Cu1 O7 2.065(3) 2_756 ?
Cu1 O6 2.087(3) . ?
Cu1 O8 2.102(3) . ?
Cu1 N4 2.135(4) . ?
Cu1 O1W 2.138(2) . ?
Cu1 N3 2.144(4) . ?
C1 C5 1.378(10) . ?
C1 C2 1.383(9) . ?
C1 H1A 0.9300 . ?
C2 C3 1.384(8) . ?
C2 H2A 0.9300 . ?
C3 N3 1.336(6) . ?
C3 H3A 0.9300 . ?
C4 N3 1.345(6) . ?
C4 C5 1.351(8) . ?
C4 H4A 0.9300 . ?
C5 H5A 0.9300 . ?
C6 C11 1.380(10) . ?
C6 C7 1.385(10) . ?
C6 H6A 0.9300 . ?
C7 C8 1.390(7) . ?
C7 H7A 0.9300 . ?
C8 C9 1.385(6) . ?
C8 N2 1.453(7) . ?
C9 C10 1.377(7) . ?
C9 C12 1.503(6) . ?
C10 C11 1.376(8) . ?
C10 H10A 0.9300 . ?
C11 H11A 0.9300 . ?
C12 O7 1.253(5) . ?
C12 O8 1.253(6) . ?
C13 C17 1.371(8) . ?
C13 C14 1.371(9) . ?
C13 H13A 0.9300 . ?
C14 C15 1.359(9) . ?
C14 H14A 0.9300 . ?
C15 C16 1.363(7) . ?
C15 H15A 0.9300 . ?
C16 N4 1.331(6) . ?
C16 H16A 0.9300 . ?
C17 N4 1.336(7) . ?
C17 H17A 0.9300 . ?
C18 C19 1.369(9) . ?
C18 C23 1.387(8) . ?
C18 H18A 0.9300 . ?
C19 C20 1.364(9) . ?
C19 H19A 0.9300 . ?
C20 C21 1.377(7) . ?
C20 H20A 0.9300 . ?
C21 C22 1.390(7) . ?
C21 N1 1.460(7) . ?
C22 C23 1.382(7) . ?
C22 C24 1.511(6) . ?
C23 H23A 0.9300 . ?
C24 O5 1.251(6) . ?
C24 O6 1.252(6) . ?
N1 O1 1.206(7) . ?
N1 O2 1.231(6) . ?
N2 O3 1.216(6) . ?
N2 O4 1.217(7) . ?
O1W Cu1 2.138(2) 2_756 ?
O1W H1WA 0.820(19) . ?
O7 Cu1 2.065(3) 2_756 ?

loop_
_geom_hbond_atom_site_label_D
_geom_hbond_atom_site_label_H
_geom_hbond_atom_site_label_A
_geom_hbond_distance_DH
_geom_hbond_distance_HA
_geom_hbond_distance_DA
_geom_hbond_angle_DHA
_geom_hbond_site_symmetry_A
O1W H1WA O5 0.820(19) 1.80(3) 2.582(4) 160(6) 2_756
